data_2200467
loop_
_publ_author_name
'Mari\'an \<Dur\'ik'
'Vratislav Langer'
'Dalma Gyepesov\'a'
'J\'ulia Mi\<cov\'a'
'Bohumil Steiner'
'Miroslav Ko\'o\<s'

_publ_section_title 1,2:4,5-Di-<i>O</i>-isopropylidene-\b-<small>D</small>-<i>erythro</i>-hexo-2,3-diulo-2,6-pyranose
_journal_issue 8
_journal_name_full 'Acta Crystallographica Section E'
_journal_page_first o672
_journal_page_last o674
_journal_paper_doi 10.1107/S160053680101073X
_journal_volume 57
_journal_year 2001
_chemical_formula_iupac 'C12 H18 O6'
_chemical_formula_moiety 'C12 H18 O6'
_chemical_formula_sum 'C12 H18 O6'
_chemical_formula_weight 258.265
_chemical_name_systematic
;
1,2:4,5-di-O-isopropylidene-\b-D-erythro-hexo-2,3-diulo-2,6
-pyranose
;
_space_group_IT_number 4
_symmetry_cell_setting monoclinic
_symmetry_space_group_name_Hall 'P 2yb'
_symmetry_space_group_name_H-M 'P 1 21 1'
_cell_angle_alpha 90.00
_cell_angle_beta 100.5260(10)
_cell_angle_gamma 90.00
_cell_formula_units_Z 4
_cell_length_a 10.9909(2)
_cell_length_b 10.5488(2)
_cell_length_c 11.3876(2)
_cell_measurement_reflns_used 6790
_cell_measurement_temperature 297(2)
_cell_measurement_theta_max 25.49
_cell_measurement_theta_min 1.82
_cell_volume 1298.07(4)
_computing_cell_refinement 'SAINT (Siemens, 1995)'
_computing_data_collection 'SMART (Siemens, 1995)'
_computing_data_reduction 'SAINT and XPREP (Siemens, 1995)'
_computing_molecular_graphics 'DIAMOND (Brandenburg, 2000)'
_computing_publication_material 'PLATON (Spek, 2001)'
_computing_structure_refinement 'SHELXL97 (Sheldrick, 1997)'
_computing_structure_solution 'XFPA98 (Pavel\<c\'ik, 1999)'
_diffrn_ambient_temperature 297(2)
_diffrn_measured_fraction_theta_full 1.000
_diffrn_measured_fraction_theta_max 1.000
_diffrn_measurement_device_type 'Siemens SMART CCD'
_diffrn_measurement_method '\w scans 0.30\% frames, 30 s each'
_diffrn_radiation_monochromator graphite
_diffrn_radiation_source 'fine-focus sealed tube'
_diffrn_radiation_type MoK\a
_diffrn_radiation_wavelength .71073
_diffrn_reflns_av_R_equivalents .0235
_diffrn_reflns_av_sigmaI/netI .0300
_diffrn_reflns_limit_h_max 13
_diffrn_reflns_limit_h_min -13
_diffrn_reflns_limit_k_max 12
_diffrn_reflns_limit_k_min -12
_diffrn_reflns_limit_l_max 13
_diffrn_reflns_limit_l_min -13
_diffrn_reflns_number 13132
_diffrn_reflns_theta_full 25.49
_diffrn_reflns_theta_max 25.49
_diffrn_reflns_theta_min 1.82
_diffrn_standards_decay_% none
_exptl_absorpt_coefficient_mu .106
_exptl_absorpt_correction_T_max .9843
_exptl_absorpt_correction_T_min .9440
_exptl_absorpt_correction_type multi-scan
_exptl_absorpt_process_details '(Blessing, 1995)'
_exptl_crystal_colour colorless
_exptl_crystal_density_diffrn 1.322
_exptl_crystal_density_meas ?
_exptl_crystal_density_method 'not measured'
_exptl_crystal_description needle
_exptl_crystal_F_000 552
_exptl_crystal_size_max .55
_exptl_crystal_size_mid .16
_exptl_crystal_size_min .15
_refine_diff_density_max .154
_refine_diff_density_min -.120
_refine_ls_abs_structure_details '(Flack, 1983)'
_refine_ls_abs_structure_Flack -.2(8)
_refine_ls_extinction_coef .0159(17)
_refine_ls_extinction_method SHELXL97
_refine_ls_goodness_of_fit_ref 1.022
_refine_ls_hydrogen_treatment mixed
_refine_ls_matrix_type full
_refine_ls_number_parameters 370
_refine_ls_number_reflns 4781
_refine_ls_number_restraints 1
_refine_ls_restrained_S_all 1.022
_refine_ls_R_factor_all .0520
_refine_ls_R_factor_gt .0356
_refine_ls_shift/su_max .009
_refine_ls_shift/su_mean .000
_refine_ls_structure_factor_coef Fsqd
_refine_ls_weighting_details 'calc w = 1/[\s^2^(Fo^2^)+(0.0502P)^2^+0.0759P] where P = (Fo^2^+2Fc^2^)/3'
_refine_ls_weighting_scheme calc
_refine_ls_wR_factor_ref .0914
_reflns_number_gt 3804
_reflns_number_total 4781
_reflns_threshold_expression I>2\s(I)
_cod_data_source_file cv6035.cif
_cod_data_source_block I
_cod_depositor_comments
;
The following automatic conversions were performed:

'_exptl_crystal_density_meas' value 'not measured' was changed to '?'
- the value is perceived as not measured.

Automatic conversion script
Id: cif_fix_values 3008 2015-01-20 13:52:24Z robertas 
;
_cod_original_sg_symbol_H-M 'P 21'
_cod_database_code 2200467
_cod_database_fobs_code 2200467

loop_
_symmetry_equiv_pos_as_xyz
'x, y, z'
'-x, y+1/2, -z'

loop_
_atom_site_label
_atom_site_fract_x
_atom_site_fract_y
_atom_site_fract_z
_atom_site_U_iso_or_equiv
_atom_site_adp_type
_atom_site_calc_flag
_atom_site_refinement_flags
_atom_site_occupancy
_atom_site_disorder_assembly
_atom_site_disorder_group
_atom_site_type_symbol
O1A .46357(13) -.35918(16) .92957(16) .0640(5) Uani d . 1 . . O
O2A .31122(12) -.25867(15) .99815(12) .0490(3) Uani d . 1 . . O
O3A .18110(15) -.52697(17) .96094(18) .0780(5) Uani d . 1 . . O
O4A -.04943(13) -.43655(16) .97465(15) .0633(5) Uani d . 1 . . O
O5A -.07792(13) -.31714(15) .80614(13) .0569(4) Uani d . 1 . . O
O6A .18493(12) -.25455(14) .80892(11) .0457(3) Uani d . 1 . . O
C1A .35509(18) -.3934(2) .8511(2) .0527(5) Uani d . 1 . . C
H1A1 .3445 -.4847 .8493 .079(8) Uiso calc R 1 . . H
H1A2 .3572 -.3638 .7709 .073(8) Uiso calc R 1 . . H
C2A .25187(16) -.32976(19) .90008(17) .0409(4) Uani d . 1 . . C
C3A .16267(18) -.4155(2) .94876(18) .0465(5) Uani d . 1 . . C
C4A .05006(18) -.3531(2) .98146(18) .0481(5) Uani d . 1 . . C
H4A .0711 -.3191 1.0627 .058(6) Uiso calc R 1 . . H
C5A -.00039(18) -.2480(2) .89689(18) .0495(5) Uani d . 1 . . C
H5A -.0502 -.1899 .9359 .061(6) Uiso calc R 1 . . H
C6A .09507(19) -.1751(2) .8465(2) .0525(5) Uani d . 1 . . C
H6A1 .0543 -.1254 .7790 .066(7) Uiso calc R 1 . . H
H6A2 .1364 -.1167 .9067 .058(7) Uiso calc R 1 . . H
C7A .43973(18) -.2468(2) .9890(2) .0535(5) Uani d . 1 . . C
C8A .4591(3) -.1314(3) .9176(3) .0748(8) Uani d . 1 . . C
H8A1 .5441 -.1271 .9085 .093(9) Uiso calc R 1 . . H
H8A2 .4384 -.0569 .9583 .092(9) Uiso calc R 1 . . H
H8A3 .4070 -.1364 .8402 .084(9) Uiso calc R 1 . . H
C9A .5153(2) -.2488(4) 1.1115(2) .0846(9) Uani d . 1 . . C
H9A1 .4956 -.3233 1.1527 .087(10) Uiso calc R 1 . . H
H9A2 .4973 -.1747 1.1543 .105(12) Uiso calc R 1 . . H
H9A3 .6015 -.2496 1.1067 .088(9) Uiso calc R 1 . . H
C10A -.1300(2) -.4180(3) .8613(2) .0638(7) Uani d . 1 . . C
C11A -.1310(4) -.5329(4) .7862(4) .1112(12) Uani d . 1 . . C
H11A -.1834 -.5188 .7102 .154(17) Uiso calc R 1 . . H
H11B -.1620 -.6035 .8252 .165(18) Uiso calc R 1 . . H
H11C -.0484 -.5510 .7747 .112(12) Uiso calc R 1 . . H
C12A -.2548(2) -.3830(5) .8859(4) .1153(15) Uani d . 1 . . C
H12A -.2490 -.3049 .9299 .17(2) Uiso calc R 1 . . H
H12B -.2840 -.4489 .9320 .097(10) Uiso calc R 1 . . H
H12C -.3116 -.3729 .8118 .110(11) Uiso calc R 1 . . H
O1B 1.03904(19) .2009(3) .5286(2) .1213(10) Uani d . 1 . . O
O2B .98429(12) .02978(15) .62390(13) .0550(4) Uani d . 1 . . O
O3B .77800(17) -.0363(2) .38418(14) .0741(5) Uani d . 1 . . O
O4B .65393(14) -.19692(16) .51145(16) .0633(4) Uani d . 1 . . O
O5B .58048(12) -.03305(16) .60652(13) .0559(4) Uani d . 1 . . O
O6B .79973(15) .13743(16) .62463(17) .0691(5) Uani d . 1 . . O
C1B .9217(3) .1760(3) .4760(3) .0867(10) Uani d . 1 . . C
H1B1 .9186 .1431 .3960 .154(18) Uiso calc R 1 . . H
H1B2 .8714 .2520 .4714 .159(17) Uiso calc R 1 . . H
C2B .8765(2) .0775(2) .5551(2) .0544(6) Uani d . 1 . . C
C3B .80168(18) -.0306(2) .49145(19) .0495(5) Uani d . 1 . . C
C4B .75480(18) -.1258(2) .57086(19) .0498(5) Uani d . 1 . . C
H4B .8221 -.1826 .6064 .053(6) Uiso calc R 1 . . H
C5B .70194(19) -.0604(2) .66769(19) .0532(5) Uani d . 1 . . C
H5B .6986 -.1195 .7334 .054(6) Uiso calc R 1 . . H
C6B .7682(2) .0589(3) .7151(2) .0699(7) Uani d . 1 . . C
H6B1 .7158 .1064 .7594 .086(9) Uiso calc R 1 . . H
H6B2 .8431 .0363 .7703 .079(8) Uiso calc R 1 . . H
C7B 1.08397(19) .1177(2) .6197(2) .0570(6) Uani d . 1 . . C
C8B 1.1137(4) .1885(3) .7333(3) .0951(10) Uani d . 1 . . C
H8B1 1.1788 .2481 .7290 .104(10) Uiso calc R 1 . . H
H8B2 1.1402 .1303 .7977 .127(13) Uiso calc R 1 . . H
H8B3 1.0415 .2331 .7471 .18(2) Uiso calc R 1 . . H
C9B 1.1907(3) .0434(4) .5934(5) .1187(14) Uani d . 1 . . C
H9B1 1.1666 -.0011 .5193 .16(2) Uiso calc R 1 . . H
H9B2 1.2167 -.0164 .6565 .23(3) Uiso calc R 1 . . H
H9B3 1.2579 .0998 .5874 .110(11) Uiso calc R 1 . . H
C10B .54155(19) -.1368(2) .5300(2) .0543(5) Uani d . 1 . . C
C11B .4696(3) -.0876(3) .4157(2) .0775(8) Uani d . 1 . . C
H11D .4008 -.0386 .4317 .126(13) Uiso calc R 1 . . H
H11E .4395 -.1575 .3645 .103(11) Uiso calc R 1 . . H
H11F .5219 -.0352 .3772 .084(9) Uiso calc R 1 . . H
C12B .4701(3) -.2314(3) .5881(3) .0782(8) Uani d . 1 . . C
H12D .5196 -.2593 .6619 .098(10) Uiso calc R 1 . . H
H12E .4494 -.3027 .5360 .115(12) Uiso calc R 1 . . H
H12F .3956 -.1928 .6037 .117(12) Uiso calc R 1 . . H

loop_
_atom_site_aniso_label
_atom_site_aniso_U_11
_atom_site_aniso_U_22
_atom_site_aniso_U_33
_atom_site_aniso_U_12
_atom_site_aniso_U_13
_atom_site_aniso_U_23
O1A .0412(8) .0605(10) .0885(12) .0045(7) .0067(7) -.0160(9)
O2A .0428(7) .0569(9) .0474(7) -.0034(7) .0079(6) -.0096(7)
O3A .0645(10) .0472(11) .1264(16) .0071(8) .0285(10) .0280(11)
O4A .0452(8) .0711(11) .0742(10) -.0028(8) .0128(7) .0279(9)
O5A .0457(8) .0652(10) .0565(9) -.0002(7) .0005(7) .0156(8)
O6A .0480(7) .0443(8) .0450(7) .0017(6) .0088(6) .0058(7)
C1A .0454(11) .0485(14) .0648(15) -.0005(9) .0119(10) -.0082(11)
C2A .0395(10) .0407(11) .0419(10) .0003(8) .0058(8) -.0018(9)
C3A .0448(11) .0436(13) .0480(12) .0010(9) .0002(9) .0102(10)
C4A .0462(11) .0565(13) .0420(11) .0000(10) .0097(8) .0075(10)
C5A .0472(11) .0497(12) .0525(12) .0112(10) .0116(9) .0051(11)
C6A .0535(12) .0399(12) .0636(14) .0063(10) .0092(11) .0074(11)
C7A .0409(10) .0583(14) .0610(12) -.0038(10) .0087(9) -.0123(12)
C8A .0777(18) .0625(17) .089(2) -.0188(15) .0275(16) -.0138(16)
C9A .0571(16) .113(3) .0765(17) -.0100(18) -.0065(12) -.014(2)
C10A .0412(11) .0673(17) .0798(16) -.0016(11) .0028(11) .0216(14)
C11A .107(3) .082(2) .130(3) -.016(2) -.016(2) -.006(2)
C12A .0431(15) .150(4) .155(3) .0150(18) .0248(18) .071(3)
O1B .0909(15) .140(2) .1132(16) -.0579(14) -.0336(12) .0867(16)
O2B .0464(8) .0558(9) .0592(9) -.0068(7) -.0003(6) .0209(8)
O3B .0818(11) .0904(13) .0476(10) .0012(10) .0052(8) .0011(9)
O4B .0526(9) .0520(9) .0847(11) -.0031(7) .0109(8) -.0208(8)
O5B .0463(8) .0555(9) .0646(9) .0041(7) .0069(6) -.0119(8)
O6B .0627(10) .0480(9) .0935(13) -.0004(8) .0060(9) -.0108(9)
C1B .0776(18) .080(2) .093(2) -.0131(16) -.0088(15) .0458(18)
C2B .0512(12) .0502(13) .0574(13) .0008(10) -.0018(10) .0122(11)
C3B .0465(11) .0524(12) .0476(12) .0077(10) .0029(9) .0004(11)
C4B .0442(11) .0459(12) .0572(13) .0045(10) .0037(9) -.0003(10)
C5B .0508(12) .0600(14) .0483(12) .0000(10) .0075(9) -.0015(11)
C6B .0583(15) .088(2) .0625(15) -.0054(14) .0078(12) -.0278(15)
C7B .0514(12) .0594(14) .0584(13) -.0103(11) .0052(10) .0188(11)
C8B .116(3) .081(2) .084(2) -.037(2) .0050(18) .0006(18)
C9B .088(2) .106(3) .182(4) -.016(2) .078(3) -.004(3)
C10B .0457(11) .0549(14) .0618(13) -.0018(10) .0082(10) -.0101(11)
C11B .0696(17) .092(2) .0650(16) -.0001(16) -.0037(13) -.0001(15)
C12B .0671(16) .077(2) .091(2) -.0153(15) .0139(14) .0022(17)

loop_
_atom_type_symbol
_atom_type_description
_atom_type_scat_dispersion_real
_atom_type_scat_dispersion_imag
_atom_type_scat_source
C C .0033 .0016 'International Tables Vol C Tables 4.2.6.8 and 6.1.1.4'
H H .0000 .0000 'International Tables Vol C Tables 4.2.6.8 and 6.1.1.4'
O O .0106 .0060 'International Tables Vol C Tables 4.2.6.8 and 6.1.1.4'

loop_
_geom_angle_atom_site_label_1
_geom_angle_atom_site_label_2
_geom_angle_atom_site_label_3
_geom_angle
C1A O1A C7A 108.11(15)
C2A O2A C7A 107.94(14)
C4A O4A C10A 108.15(16)
C10A O5A C5A 107.65(17)
C2A O6A C6A 114.21(14)
O1A C1A C2A 105.05(17)
O1A C1A H1A1 110.7
C2A C1A H1A1 110.7
O1A C1A H1A2 110.7
C2A C1A H1A2 110.7
H1A1 C1A H1A2 108.8
O6A C2A O2A 113.04(15)
O6A C2A C1A 107.80(17)
O2A C2A C1A 105.07(15)
O6A C2A C3A 108.79(15)
O2A C2A C3A 105.44(16)
C1A C2A C3A 116.81(18)
O3A C3A C4A 122.0(2)
O3A C3A C2A 121.5(2)
C4A C3A C2A 116.49(18)
O4A C4A C3A 112.42(19)
O4A C4A C5A 103.64(15)
C3A C4A C5A 112.73(17)
O4A C4A H4A 109.3
C3A C4A H4A 109.3
C5A C4A H4A 109.3
O5A C5A C6A 110.84(17)
O5A C5A C4A 100.91(17)
C6A C5A C4A 114.90(17)
O5A C5A H5A 109.9
C6A C5A H5A 109.9
C4A C5A H5A 109.9
O6A C6A C5A 112.79(18)
O6A C6A H6A1 109.0
C5A C6A H6A1 109.0
O6A C6A H6A2 109.0
C5A C6A H6A2 109.0
H6A1 C6A H6A2 107.8
O1A C7A O2A 103.40(16)
O1A C7A C9A 108.5(2)
O2A C7A C9A 108.48(19)
O1A C7A C8A 111.37(18)
O2A C7A C8A 110.3(2)
C9A C7A C8A 114.2(2)
C7A C8A H8A1 109.5
C7A C8A H8A2 109.5
H8A1 C8A H8A2 109.5
C7A C8A H8A3 109.5
H8A1 C8A H8A3 109.5
H8A2 C8A H8A3 109.5
C7A C9A H9A1 109.5
C7A C9A H9A2 109.5
H9A1 C9A H9A2 109.5
C7A C9A H9A3 109.5
H9A1 C9A H9A3 109.5
H9A2 C9A H9A3 109.5
O5A C10A O4A 105.60(17)
O5A C10A C11A 108.8(3)
O4A C10A C11A 110.2(2)
O5A C10A C12A 111.0(2)
O4A C10A C12A 107.5(3)
C11A C10A C12A 113.5(3)
C10A C11A H11A 109.5
C10A C11A H11B 109.5
H11A C11A H11B 109.5
C10A C11A H11C 109.5
H11A C11A H11C 109.5
H11B C11A H11C 109.5
C10A C12A H12A 109.5
C10A C12A H12B 109.5
H12A C12A H12B 109.5
C10A C12A H12C 109.5
H12A C12A H12C 109.5
H12B C12A H12C 109.5
C1B O1B C7B 113.15(19)
C2B O2B C7B 108.82(16)
C4B O4B C10B 108.47(16)
C10B O5B C5B 107.25(16)
C2B O6B C6B 113.49(18)
O1B C1B C2B 105.1(2)
O1B C1B H1B1 110.7
C2B C1B H1B1 110.7
O1B C1B H1B2 110.7
C2B C1B H1B2 110.7
H1B1 C1B H1B2 108.8
O2B C2B O6B 112.50(18)
O2B C2B C3B 109.31(18)
O6B C2B C3B 106.19(17)
O2B C2B C1B 104.19(18)
O6B C2B C1B 108.7(2)
C3B C2B C1B 116.1(2)
O3B C3B C4B 122.9(2)
O3B C3B C2B 121.5(2)
C4B C3B C2B 115.55(17)
O4B C4B C3B 113.19(17)
O4B C4B C5B 102.78(16)
C3B C4B C5B 110.81(19)
O4B C4B H4B 109.9
C3B C4B H4B 109.9
C5B C4B H4B 109.9
O5B C5B C6B 110.9(2)
O5B C5B C4B 100.85(16)
C6B C5B C4B 114.85(19)
O5B C5B H5B 110.0
C6B C5B H5B 110.0
C4B C5B H5B 110.0
O6B C6B C5B 113.31(19)
O6B C6B H6B1 108.9
C5B C6B H6B1 108.9
O6B C6B H6B2 108.9
C5B C6B H6B2 108.9
H6B1 C6B H6B2 107.7
O1B C7B O2B 105.32(16)
O1B C7B C8B 109.2(3)
O2B C7B C8B 110.1(2)
O1B C7B C9B 111.8(3)
O2B C7B C9B 107.5(2)
C8B C7B C9B 112.7(3)
C7B C8B H8B1 109.5
C7B C8B H8B2 109.5
H8B1 C8B H8B2 109.5
C7B C8B H8B3 109.5
H8B1 C8B H8B3 109.5
H8B2 C8B H8B3 109.5
C7B C9B H9B1 109.5
C7B C9B H9B2 109.5
H9B1 C9B H9B2 109.5
C7B C9B H9B3 109.5
H9B1 C9B H9B3 109.5
H9B2 C9B H9B3 109.5
O5B C10B O4B 105.09(15)
O5B C10B C11B 108.8(2)
O4B C10B C11B 111.0(2)
O5B C10B C12B 111.5(2)
O4B C10B C12B 107.7(2)
C11B C10B C12B 112.4(2)
C10B C11B H11D 109.5
C10B C11B H11E 109.5
H11D C11B H11E 109.5
C10B C11B H11F 109.5
H11D C11B H11F 109.5
H11E C11B H11F 109.5
C10B C12B H12D 109.5
C10B C12B H12E 109.5
H12D C12B H12E 109.5
C10B C12B H12F 109.5
H12D C12B H12F 109.5
H12E C12B H12F 109.5

loop_
_geom_bond_atom_site_label_1
_geom_bond_atom_site_label_2
_geom_bond_site_symmetry_2
_geom_bond_distance
_geom_bond_publ_flag
O1A C1A . 1.400(3) ?
O1A C7A . 1.413(3) ?
O2A C2A . 1.403(2) ?
O2A C7A . 1.441(2) ?
O3A C3A . 1.197(3) ?
O4A C4A . 1.395(3) ?
O4A C10A . 1.439(3) ?
O5A C10A . 1.409(3) ?
O5A C5A . 1.416(3) ?
O6A C2A . 1.403(2) ?
O6A C6A . 1.420(2) ?
C1A C2A . 1.510(3) ?
C1A H1A1 . .9700 ?
C1A H1A2 . .9700 ?
C2A C3A . 1.512(3) ?
C3A C4A . 1.507(3) ?
C4A C5A . 1.507(3) ?
C4A H4A . .9800 ?
C5A C6A . 1.497(3) ?
C5A H5A . .9800 ?
C6A H6A1 . .9700 ?
C6A H6A2 . .9700 ?
C7A C9A . 1.488(3) ?
C7A C8A . 1.500(4) ?
C8A H8A1 . .9600 ?
C8A H8A2 . .9600 ?
C8A H8A3 . .9600 ?
C9A H9A1 . .9600 ?
C9A H9A2 . .9600 ?
C9A H9A3 . .9600 ?
C10A C11A . 1.482(5) ?
C10A C12A . 1.496(4) ?
C11A H11A . .9600 ?
C11A H11B . .9600 ?
C11A H11C . .9600 ?
C12A H12A . .9600 ?
C12A H12B . .9600 ?
C12A H12C . .9600 ?
O1B C1B . 1.345(3) ?
O1B C7B . 1.379(3) ?
O2B C2B . 1.389(2) ?
O2B C7B . 1.443(3) ?
O3B C3B . 1.203(3) ?
O4B C4B . 1.406(3) ?
O4B C10B . 1.438(3) ?
O5B C10B . 1.415(3) ?
O5B C5B . 1.418(2) ?
O6B C2B . 1.408(3) ?
O6B C6B . 1.414(3) ?
C1B C2B . 1.517(3) ?
C1B H1B1 . .9700 ?
C1B H1B2 . .9700 ?
C2B C3B . 1.511(3) ?
C3B C4B . 1.504(3) ?
C4B C5B . 1.504(3) ?
C4B H4B . .9800 ?
C5B C6B . 1.504(4) ?
C5B H5B . .9800 ?
C6B H6B1 . .9700 ?
C6B H6B2 . .9700 ?
C7B C8B . 1.478(4) ?
C7B C9B . 1.486(4) ?
C8B H8B1 . .9600 ?
C8B H8B2 . .9600 ?
C8B H8B3 . .9600 ?
C9B H9B1 . .9600 ?
C9B H9B2 . .9600 ?
C9B H9B3 . .9600 ?
C10B C11B . 1.487(3) ?
C10B C12B . 1.496(3) ?
C11B H11D . .9600 ?
C11B H11E . .9600 ?
C11B H11F . .9600 ?
C12B H12D . .9600 ?
C12B H12E . .9600 ?
C12B H12F . .9600 ?

loop_
_geom_hbond_atom_site_label_D
_geom_hbond_atom_site_label_H
_geom_hbond_atom_site_label_A
_geom_hbond_site_symmetry_A
_geom_hbond_distance_DH
_geom_hbond_distance_HA
_geom_hbond_distance_DA
_geom_hbond_angle_DHA
_geom_hbond_publ_flag
C6A H6A1 O2B 1_455 .9710 2.4243 3.382(3) 168.73 yes
C8A H8A2 O1A 2_657 .9602 2.5720 3.384(4) 142.42 yes

loop_
_geom_torsion_atom_site_label_1
_geom_torsion_atom_site_label_2
_geom_torsion_atom_site_label_3
_geom_torsion_atom_site_label_4
_geom_torsion
_geom_torsion_publ_flag
C4A O4A C10A O5A -3.2(2) yes
C4B O4B C10B O5B -2.9(2) yes
O1A C1A C2A O2A 3.4(2) yes
O1B C1B C2B O2B -17.3(3) yes
O2A C7A O1A C1A 32.5(2) yes
O2B C7B O1B C1B .8(3) yes
H5A C5A C6A H6A1 -70 yes
H5B C5B C6B H6B1 -71 yes
H5A C5A C6A H6A2 48 yes
H5B C5B C6B H6B2 46 yes

loop_
_cod_related_entry_id
_cod_related_entry_database
_cod_related_entry_code
1 ChemSpider 5608259
